data_2209853
loop_
_publ_author_name
'Chun-Hui Yu'
'Rong-Chang Zhang'

_publ_section_title
;
 Chlorobis(1,10-phenanthroline-\k^2^<i>N</i>,<i>N</i>')zinc(II) nitrate
 monohydrate
;
_journal_coeditor_code HB2106
_journal_issue 8
_journal_name_full 'Acta Crystallographica Section E'
_journal_page_first m1758
_journal_page_last m1759
_journal_paper_doi 10.1107/S1600536806025840
_journal_volume 62
_journal_year 2006
_chemical_formula_iupac '[Zn Cl (C12 H8 N2)2] N O3, H2 O'
_chemical_formula_moiety 'C24 H16 Cl N4 Zn +, N O3 -, H2 O'
_chemical_formula_sum 'C24 H18 Cl N5 O4 Zn'
_chemical_formula_weight 541.25
_chemical_name_systematic
;
Chlorobis(1,10-phenanthroline-\k^2^N,N')zinc(II) nitrate monohydrate
;
_space_group_IT_number 2
_symmetry_cell_setting triclinic
_symmetry_space_group_name_Hall '-P 1'
_symmetry_space_group_name_H-M 'P -1'
_atom_sites_solution_hydrogens geom
_atom_sites_solution_primary direct
_atom_sites_solution_secondary difmap
_audit_creation_method SHELXL-97
_cell_angle_alpha 67.66(3)
_cell_angle_beta 71.00(3)
_cell_angle_gamma 71.65(3)
_cell_formula_units_Z 2
_cell_length_a 9.6613(19)
_cell_length_b 11.102(2)
_cell_length_c 12.000(2)
_cell_measurement_reflns_used 9461
_cell_measurement_temperature 292(2)
_cell_measurement_theta_max 27.67
_cell_measurement_theta_min 3.01
_cell_volume 1098.5(5)
_computing_cell_refinement PROCESS-AUTO
_computing_data_collection 'PROCESS-AUTO (Rigaku, 1998)'
_computing_data_reduction PROCESS-AUTO
_computing_molecular_graphics 'SHELXTL-Plus (Sheldrick, 1990)'
_computing_publication_material SHELXL97
_computing_structure_refinement 'SHELXL97 (Sheldrick, 1997)'
_computing_structure_solution 'SHELXS97 (Sheldrick, 1997)'
_diffrn_ambient_temperature 292(2)
_diffrn_detector_area_resol_mean 10
_diffrn_measured_fraction_theta_full 0.991
_diffrn_measured_fraction_theta_max 0.970
_diffrn_measurement_device_type 'Rigaku R-AXIS RAPID'
_diffrn_measurement_method \w
_diffrn_radiation_monochromator graphite
_diffrn_radiation_source 'rotating anode'
_diffrn_radiation_type MoK\a
_diffrn_radiation_wavelength 0.71073
_diffrn_reflns_av_R_equivalents 0.0251
_diffrn_reflns_av_sigmaI/netI 0.0332
_diffrn_reflns_limit_h_max 12
_diffrn_reflns_limit_h_min -12
_diffrn_reflns_limit_k_max 14
_diffrn_reflns_limit_k_min -14
_diffrn_reflns_limit_l_max 15
_diffrn_reflns_limit_l_min -15
_diffrn_reflns_number 10950
_diffrn_reflns_theta_full 25.00
_diffrn_reflns_theta_max 27.67
_diffrn_reflns_theta_min 3.17
_diffrn_standards_decay_% 0
_diffrn_standards_interval_count 0
_diffrn_standards_number 0
_exptl_absorpt_coefficient_mu 1.284
_exptl_absorpt_correction_T_max 0.731
_exptl_absorpt_correction_T_min 0.641
_exptl_absorpt_correction_type multi-scan
_exptl_absorpt_process_details '(ABSCOR; Higashi, 1995)'
_exptl_crystal_colour colorless
_exptl_crystal_density_diffrn 1.636
_exptl_crystal_density_method 'not measured'
_exptl_crystal_description Block
_exptl_crystal_F_000 552
_exptl_crystal_size_max 0.33
_exptl_crystal_size_mid 0.31
_exptl_crystal_size_min 0.24
_refine_diff_density_max 0.589
_refine_diff_density_min -0.500
_refine_ls_extinction_method none
_refine_ls_goodness_of_fit_ref 1.057
_refine_ls_hydrogen_treatment mixed
_refine_ls_matrix_type full
_refine_ls_number_parameters 322
_refine_ls_number_reflns 4983
_refine_ls_number_restraints 3
_refine_ls_restrained_S_all 1.057
_refine_ls_R_factor_all 0.0443
_refine_ls_R_factor_gt 0.0380
_refine_ls_shift/su_max 0.000
_refine_ls_shift/su_mean 0.000
_refine_ls_structure_factor_coef Fsqd
_refine_ls_weighting_details 'calc w=1/[\s^2^(Fo^2^)+(0.0596P)^2^+0.5194P] where P=(Fo^2^+2Fc^2^)/3'
_refine_ls_weighting_scheme calc
_refine_ls_wR_factor_gt 0.1047
_refine_ls_wR_factor_ref 0.1084
_reflns_number_gt 4317
_reflns_number_total 4983
_reflns_threshold_expression I>2\s(I)
_cod_data_source_file hb2106.cif
_cod_data_source_block I
_cod_depositor_comments
;
The following automatic conversions were performed:
'_symmetry_cell_setting' value 'Triclinic' changed to 'triclinic'
according to '/home/saulius/struct/CIF-dictionaries/cif_core.dic'
dictionary named 'cif_core.dic' version 2.4.1 from 2010-06-29.

Automatic conversion script
Id: cif_fix_enum 1527 2010-12-29 10:47:43Z saulius 

The following automatic conversions were performed:

'_symmetry_cell_setting' value 'Triclinic' changed to 'triclinic'
according to /home/saulius/struct/CIF-dictionaries/cif_core.dic
dictionary named 'cif_core.dic' version 2.4.1 from 2010-06-29.

Automatic conversion script
Id: cif_fix_values 1715 2011-07-08 13:25:40Z adriana 
;
_cod_database_code 2209853
_cod_database_fobs_code 2209853

loop_
_symmetry_equiv_pos_as_xyz
'x, y, z'
'-x, -y, -z'

loop_
_atom_site_type_symbol
_atom_site_label
_atom_site_fract_x
_atom_site_fract_y
_atom_site_fract_z
_atom_site_U_iso_or_equiv
_atom_site_adp_type
_atom_site_calc_flag
_atom_site_refinement_flags
_atom_site_occupancy
C C1 0.0258(3) 0.4595(3) 0.7986(2) 0.0458(6) Uani d . 1
H H1 0.0773 0.4647 0.8494 0.055 Uiso calc R 1
C C2 -0.1103(3) 0.5491(3) 0.7851(3) 0.0602(8) Uani d . 1
H H2 -0.1484 0.6130 0.8262 0.072 Uiso calc R 1
C C3 -0.1866(3) 0.5425(3) 0.7119(3) 0.0613(9) Uani d . 1
H H3 -0.2774 0.6024 0.7021 0.074 Uiso calc R 1
C C4 -0.1292(3) 0.4453(3) 0.6506(2) 0.0487(7) Uani d . 1
C C5 0.0083(2) 0.3588(2) 0.6690(2) 0.0358(5) Uani d . 1
C C6 0.0727(3) 0.2557(2) 0.61124(19) 0.0354(5) Uani d . 1
C C7 0.2664(3) 0.0762(3) 0.5834(2) 0.0483(6) Uani d . 1
H H7 0.3561 0.0191 0.6004 0.058 Uiso calc R 1
C C8 0.2022(4) 0.0564(3) 0.5058(3) 0.0591(8) Uani d . 1
H H8 0.2483 -0.0132 0.4719 0.071 Uiso calc R 1
C C9 0.0725(4) 0.1383(3) 0.4795(2) 0.0593(8) Uani d . 1
H H9 0.0302 0.1272 0.4257 0.071 Uiso calc R 1
C C10 0.0017(3) 0.2410(3) 0.5344(2) 0.0481(6) Uani d . 1
C C11 -0.1378(3) 0.3322(4) 0.5158(3) 0.0613(9) Uani d . 1
H H11 -0.1863 0.3251 0.4639 0.074 Uiso calc R 1
C C12 -0.2001(3) 0.4277(4) 0.5712(3) 0.0646(9) Uani d . 1
H H12 -0.2916 0.4839 0.5578 0.078 Uiso calc R 1
C C13 0.1942(3) -0.0388(2) 0.9175(2) 0.0409(5) Uani d . 1
H H13 0.1660 -0.0467 0.8538 0.049 Uiso calc R 1
C C14 0.1737(3) -0.1358(3) 1.0335(3) 0.0496(6) Uani d . 1
H H14 0.1320 -0.2064 1.0466 0.059 Uiso calc R 1
C C15 0.2153(3) -0.1258(3) 1.1271(2) 0.0477(6) Uani d . 1
H H15 0.2032 -0.1904 1.2044 0.057 Uiso calc R 1
C C16 0.2762(3) -0.0187(2) 1.1068(2) 0.0374(5) Uani d . 1
C C17 0.2914(2) 0.0742(2) 0.98862(19) 0.0300(4) Uani d . 1
C C18 0.3520(2) 0.1856(2) 0.96215(19) 0.0309(4) Uani d . 1
C C19 0.4201(3) 0.3766(3) 0.8186(3) 0.0460(6) Uani d . 1
H H19 0.4277 0.4370 0.7391 0.055 Uiso calc R 1
C C20 0.4688(3) 0.3997(3) 0.9044(3) 0.0544(7) Uani d . 1
H H20 0.5071 0.4748 0.8823 0.065 Uiso calc R 1
C C21 0.4600(3) 0.3117(3) 1.0206(3) 0.0495(6) Uani d . 1
H H21 0.4945 0.3251 1.0779 0.059 Uiso calc R 1
C C22 0.3992(2) 0.2013(2) 1.0534(2) 0.0377(5) Uani d . 1
C C23 0.3830(3) 0.1034(3) 1.1734(2) 0.0466(6) Uani d . 1
H H23 0.4142 0.1124 1.2349 0.056 Uiso calc R 1
C C24 0.3242(3) -0.0002(3) 1.1986(2) 0.0462(6) Uani d . 1
H H24 0.3143 -0.0617 1.2776 0.055 Uiso calc R 1
N N1 0.0847(2) 0.36699(19) 0.74176(17) 0.0346(4) Uani d . 1
N N2 0.2042(2) 0.1742(2) 0.63449(17) 0.0366(4) Uani d . 1
N N3 0.25172(19) 0.06323(18) 0.89485(16) 0.0310(4) Uani d . 1
N N4 0.3636(2) 0.27228(19) 0.84591(17) 0.0349(4) Uani d . 1
N N5 -0.0980(3) 0.2684(3) 0.1626(3) 0.0624(7) Uani d . 1
O O1 -0.2101(4) 0.3387(4) 0.1283(5) 0.1409(15) Uani d . 1
O O2 -0.1093(7) 0.1941(7) 0.2614(4) 0.208(3) Uani d . 1
O O3 0.0197(4) 0.2738(4) 0.0881(3) 0.1154(12) Uani d . 1
Zn Zn1 0.29082(3) 0.22380(3) 0.73532(2) 0.03559(10) Uani d . 1
Cl Cl1 0.48987(7) 0.27147(8) 0.57401(6) 0.05350(18) Uani d . 1
O O1W 0.5302(3) 0.2505(3) 0.3060(2) 0.0763(7) Uani d D 1
H HW11 0.517(5) 0.245(5) 0.386(2) 0.114 Uiso d D 1
H HW12 0.621(3) 0.276(5) 0.272(4) 0.114 Uiso d D 1

loop_
_atom_site_aniso_label
_atom_site_aniso_U_11
_atom_site_aniso_U_22
_atom_site_aniso_U_33
_atom_site_aniso_U_12
_atom_site_aniso_U_13
_atom_site_aniso_U_23
C1 0.0449(13) 0.0409(13) 0.0432(13) -0.0071(10) -0.0019(11) -0.0130(10)
C2 0.0474(15) 0.0456(15) 0.0671(19) 0.0000(12) 0.0041(14) -0.0186(14)
C3 0.0331(12) 0.0451(15) 0.0722(19) -0.0012(11) -0.0015(13) 0.0027(14)
C4 0.0313(11) 0.0458(14) 0.0476(14) -0.0127(10) -0.0093(10) 0.0118(11)
C5 0.0311(10) 0.0349(11) 0.0326(10) -0.0125(9) -0.0064(9) 0.0024(8)
C6 0.0394(11) 0.0398(12) 0.0268(10) -0.0195(9) -0.0098(9) 0.0004(8)
C7 0.0579(15) 0.0493(15) 0.0440(13) -0.0136(12) -0.0098(12) -0.0215(11)
C8 0.085(2) 0.0649(19) 0.0421(14) -0.0336(17) -0.0093(15) -0.0235(13)
C9 0.087(2) 0.073(2) 0.0372(13) -0.0501(18) -0.0207(14) -0.0063(13)
C10 0.0543(14) 0.0611(16) 0.0334(11) -0.0362(13) -0.0157(11) 0.0043(11)
C11 0.0566(16) 0.078(2) 0.0509(16) -0.0395(16) -0.0304(14) 0.0138(15)
C12 0.0398(13) 0.068(2) 0.0662(19) -0.0229(13) -0.0256(14) 0.0208(16)
C13 0.0429(12) 0.0382(12) 0.0463(13) -0.0130(10) -0.0129(10) -0.0126(10)
C14 0.0509(14) 0.0418(14) 0.0536(15) -0.0228(11) -0.0032(12) -0.0095(11)
C15 0.0499(14) 0.0408(13) 0.0391(12) -0.0129(11) -0.0034(11) -0.0016(10)
C16 0.0347(10) 0.0387(12) 0.0312(10) -0.0030(9) -0.0051(9) -0.0090(9)
C17 0.0250(9) 0.0329(10) 0.0293(10) -0.0009(8) -0.0061(8) -0.0112(8)
C18 0.0284(9) 0.0346(11) 0.0309(10) -0.0029(8) -0.0075(8) -0.0142(8)
C19 0.0538(14) 0.0405(13) 0.0490(14) -0.0192(11) -0.0112(12) -0.0133(11)
C20 0.0587(16) 0.0485(15) 0.0699(18) -0.0203(13) -0.0120(14) -0.0290(14)
C21 0.0481(14) 0.0596(17) 0.0577(16) -0.0099(12) -0.0147(12) -0.0359(14)
C22 0.0319(10) 0.0471(13) 0.0409(12) -0.0009(9) -0.0101(9) -0.0258(10)
C23 0.0441(13) 0.0638(17) 0.0363(12) -0.0002(12) -0.0154(10) -0.0244(11)
C24 0.0477(13) 0.0543(15) 0.0276(11) -0.0014(11) -0.0098(10) -0.0102(10)
N1 0.0329(9) 0.0326(9) 0.0333(9) -0.0059(7) -0.0050(8) -0.0082(7)
N2 0.0395(9) 0.0412(11) 0.0326(9) -0.0109(8) -0.0100(8) -0.0123(8)
N3 0.0308(8) 0.0308(9) 0.0309(8) -0.0068(7) -0.0080(7) -0.0084(7)
N4 0.0385(9) 0.0335(10) 0.0356(9) -0.0095(8) -0.0097(8) -0.0115(8)
N5 0.0708(17) 0.0595(16) 0.0663(17) -0.0215(14) -0.0093(15) -0.0295(14)
O1 0.094(2) 0.117(3) 0.181(4) 0.019(2) -0.039(3) -0.041(3)
O2 0.241(6) 0.339(8) 0.076(2) -0.200(6) -0.071(3) 0.039(3)
O3 0.0786(19) 0.133(3) 0.115(3) -0.0182(19) 0.0120(19) -0.051(2)
Zn1 0.03896(16) 0.03769(16) 0.03330(15) -0.00893(11) -0.01141(11) -0.01147(11)
Cl1 0.0431(3) 0.0815(5) 0.0354(3) -0.0229(3) -0.0047(3) -0.0138(3)
O1W 0.0552(12) 0.121(2) 0.0701(15) -0.0112(13) -0.0229(11) -0.0482(15)

loop_
_atom_type_symbol
_atom_type_description
_atom_type_scat_dispersion_real
_atom_type_scat_dispersion_imag
_atom_type_scat_source
C C 0.0033 0.0016 'International Tables Vol C Tables 4.2.6.8 and 6.1.1.4'
H H 0.0000 0.0000 'International Tables Vol C Tables 4.2.6.8 and 6.1.1.4'
N N 0.0061 0.0033 'International Tables Vol C Tables 4.2.6.8 and 6.1.1.4'
O O 0.0106 0.0060 'International Tables Vol C Tables 4.2.6.8 and 6.1.1.4'
Zn Zn 0.2839 1.4301 'International Tables Vol C Tables 4.2.6.8 and 6.1.1.4'
Cl Cl 0.1484 0.1585 'International Tables Vol C Tables 4.2.6.8 and 6.1.1.4'

loop_
_geom_angle_atom_site_label_1
_geom_angle_atom_site_label_2
_geom_angle_atom_site_label_3
_geom_angle
_geom_angle_publ_flag
N1 C1 C2 122.5(3) ?
N1 C1 H1 118.8 ?
C2 C1 H1 118.8 ?
C3 C2 C1 119.4(3) ?
C3 C2 H2 120.3 ?
C1 C2 H2 120.3 ?
C2 C3 C4 120.2(2) ?
C2 C3 H3 119.9 ?
C4 C3 H3 119.9 ?
C5 C4 C3 116.9(3) ?
C5 C4 C12 117.8(3) ?
C3 C4 C12 125.4(3) ?
N1 C5 C4 122.6(2) ?
N1 C5 C6 117.32(19) ?
C4 C5 C6 120.1(2) ?
N2 C6 C10 121.9(2) ?
N2 C6 C5 117.2(2) ?
C10 C6 C5 120.9(2) ?
N2 C7 C8 122.2(3) ?
N2 C7 H7 118.9 ?
C8 C7 H7 118.9 ?
C9 C8 C7 119.8(3) ?
C9 C8 H8 120.1 ?
C7 C8 H8 120.1 ?
C8 C9 C10 119.4(2) ?
C8 C9 H9 120.3 ?
C10 C9 H9 120.3 ?
C6 C10 C9 117.8(3) ?
C6 C10 C11 117.7(3) ?
C9 C10 C11 124.5(3) ?
C12 C11 C10 121.8(3) ?
C12 C11 H11 119.1 ?
C10 C11 H11 119.1 ?
C11 C12 C4 121.7(3) ?
C11 C12 H12 119.1 ?
C4 C12 H12 119.1 ?
N3 C13 C14 122.4(2) ?
N3 C13 H13 118.8 ?
C14 C13 H13 118.8 ?
C15 C14 C13 119.3(2) ?
C15 C14 H14 120.3 ?
C13 C14 H14 120.3 ?
C14 C15 C16 119.9(2) ?
C14 C15 H15 120.1 ?
C16 C15 H15 120.1 ?
C17 C16 C15 117.0(2) ?
C17 C16 C24 119.0(2) ?
C15 C16 C24 124.0(2) ?
N3 C17 C16 123.1(2) ?
N3 C17 C18 117.16(19) ?
C16 C17 C18 119.8(2) ?
N4 C18 C22 122.7(2) ?
N4 C18 C17 116.98(19) ?
C22 C18 C17 120.3(2) ?
N4 C19 C20 122.5(3) ?
N4 C19 H19 118.7 ?
C20 C19 H19 118.7 ?
C21 C20 C19 119.5(3) ?
C21 C20 H20 120.3 ?
C19 C20 H20 120.3 ?
C20 C21 C22 119.8(2) ?
C20 C21 H21 120.1 ?
C22 C21 H21 120.1 ?
C21 C22 C18 117.3(2) ?
C21 C22 C23 124.3(2) ?
C18 C22 C23 118.4(2) ?
C24 C23 C22 121.3(2) ?
C24 C23 H23 119.4 ?
C22 C23 H23 119.4 ?
C23 C24 C16 121.3(2) ?
C23 C24 H24 119.3 ?
C16 C24 H24 119.3 ?
C1 N1 C5 118.5(2) ?
C1 N1 Zn1 131.89(18) ?
C5 N1 Zn1 109.57(15) ?
C7 N2 C6 118.8(2) ?
C7 N2 Zn1 126.73(18) ?
C6 N2 Zn1 114.37(16) ?
C13 N3 C17 118.3(2) ?
C13 N3 Zn1 131.24(16) ?
C17 N3 Zn1 110.48(14) ?
C19 N4 C18 118.2(2) ?
C19 N4 Zn1 127.70(18) ?
C18 N4 Zn1 114.05(15) ?
O2 N5 O3 123.0(5) ?
O2 N5 O1 119.2(5) ?
O3 N5 O1 117.5(4) ?
N2 Zn1 N4 175.76(8) y
N2 Zn1 N3 96.08(8) y
N4 Zn1 N3 81.31(8) y
N2 Zn1 N1 81.24(8) y
N4 Zn1 N1 96.17(8) y
N3 Zn1 N1 105.10(8) y
N2 Zn1 Cl1 91.28(6) y
N4 Zn1 Cl1 92.93(6) y
N3 Zn1 Cl1 135.61(6) y
N1 Zn1 Cl1 119.28(6) y
HW11 O1W HW12 100(2) ?

loop_
_geom_bond_atom_site_label_1
_geom_bond_atom_site_label_2
_geom_bond_distance
_geom_bond_publ_flag
C1 N1 1.324(3) ?
C1 C2 1.392(4) ?
C1 H1 0.9300 ?
C2 C3 1.351(5) ?
C2 H2 0.9300 ?
C3 C4 1.406(5) ?
C3 H3 0.9300 ?
C4 C5 1.401(3) ?
C4 C12 1.437(5) ?
C5 N1 1.356(3) ?
C5 C6 1.433(3) ?
C6 N2 1.351(3) ?
C6 C10 1.394(3) ?
C7 N2 1.333(3) ?
C7 C8 1.385(4) ?
C7 H7 0.9300 ?
C8 C9 1.348(5) ?
C8 H8 0.9300 ?
C9 C10 1.409(5) ?
C9 H9 0.9300 ?
C10 C11 1.434(4) ?
C11 C12 1.342(5) ?
C11 H11 0.9300 ?
C12 H12 0.9300 ?
C13 N3 1.316(3) ?
C13 C14 1.397(4) ?
C13 H13 0.9300 ?
C14 C15 1.360(4) ?
C14 H14 0.9300 ?
C15 C16 1.396(4) ?
C15 H15 0.9300 ?
C16 C17 1.394(3) ?
C16 C24 1.427(3) ?
C17 N3 1.357(3) ?
C17 C18 1.418(3) ?
C18 N4 1.353(3) ?
C18 C22 1.399(3) ?
C19 N4 1.320(3) ?
C19 C20 1.393(4) ?
C19 H19 0.9300 ?
C20 C21 1.358(4) ?
C20 H20 0.9300 ?
C21 C22 1.392(4) ?
C21 H21 0.9300 ?
C22 C23 1.431(4) ?
C23 C24 1.331(4) ?
C23 H23 0.9300 ?
C24 H24 0.9300 ?
Zn1 N1 2.121(2) y
Zn1 N2 1.9809(19) y
Zn1 N3 2.084(2) y
Zn1 N4 1.9834(19) y
Zn1 Cl1 2.2723(11) y
N5 O2 1.153(5) ?
N5 O3 1.199(4) ?
N5 O1 1.210(4) ?
O1W HW11 0.911(19) ?
O1W HW12 0.92(4) ?

loop_
_geom_hbond_atom_site_label_D
_geom_hbond_atom_site_label_H
_geom_hbond_atom_site_label_A
_geom_hbond_site_symmetry_A
_geom_hbond_distance_DH
_geom_hbond_distance_HA
_geom_hbond_distance_DA
_geom_hbond_angle_DHA
O1W HW11 Cl1 . 0.911(19) 2.30(2) 3.200(3) 169(4)
O1W HW12 O1 1_655 0.92(4) 2.02(2) 2.876(6) 153(4)
O1W HW12 O2 1_655 0.92(4) 2.45(4) 3.236(6) 143(4)
